data_4519341
loop_
_publ_author_name
'Lv, Xiaokang'
'Xu, Jun'
'Sun, Cuiyun'
'Su, Fen'
'Cai, Yuanlin'
'Jin, Zhichao'
'Chi, Yonggui Robin'

_publ_section_title
;
 Access to Planar Chiral Ferrocenes via N-Heterocyclic Carbene-Catalyzed
 Enantioselective Desymmetrization Reactions
;
_journal_issue 4
_journal_name_full 'ACS Catalysis'
_journal_page_first 2706
_journal_page_last 2713
_journal_paper_doi 10.1021/acscatal.2c00001
_journal_volume 12
_journal_year 2022
_chemical_formula_moiety 'C21 H19 Fe N O6'
_chemical_formula_sum 'C21 H19 Fe N O6'
_chemical_formula_weight 437.22
_space_group_crystal_system monoclinic
_space_group_IT_number 4
_space_group_name_Hall 'P 2yb'
_space_group_name_H-M_alt 'P 1 21 1'
_atom_sites_solution_hydrogens geom
_audit_creation_date 2021-05-13
_audit_creation_method
;
Olex2 1.3
(compiled 2020.07.31 svn.rc2a77460 for OlexSys, GUI svn.r6272)
;
_cell_angle_alpha 90
_cell_angle_beta 101.481(2)
_cell_angle_gamma 90
_cell_formula_units_Z 2
_cell_length_a 7.6105(6)
_cell_length_b 8.0429(7)
_cell_length_c 15.2788(13)
_cell_measurement_reflns_used 2380
_cell_measurement_temperature 298(2)
_cell_measurement_theta_max 26.149
_cell_measurement_theta_min 2.721
_cell_volume 916.51(13)
_computing_cell_refinement 'Bruker SMART'
_computing_data_collection 'Bruker SMART'
_computing_data_reduction 'Bruker SAINT'
_computing_molecular_graphics 'Olex2 1.3 (Dolomanov et al., 2009)'
_computing_publication_material 'Olex2 1.3 (Dolomanov et al., 2009)'
_computing_structure_refinement 'SHELXL 2018/3 (Sheldrick, 2015)'
_computing_structure_solution 'SHELXS-97 (Sheldrick, 1990)'
_diffrn_ambient_temperature 298.15
_diffrn_measured_fraction_theta_full 0.998
_diffrn_measured_fraction_theta_max 0.998
_diffrn_measurement_device_type 'CCD area detector'
_diffrn_measurement_method 'phi and omega scans'
_diffrn_radiation_type MoK\a
_diffrn_radiation_wavelength 0.71073
_diffrn_reflns_av_R_equivalents 0.0301
_diffrn_reflns_av_unetI/netI 0.0564
_diffrn_reflns_Laue_measured_fraction_full 0.998
_diffrn_reflns_Laue_measured_fraction_max 0.998
_diffrn_reflns_limit_h_max 5
_diffrn_reflns_limit_h_min -9
_diffrn_reflns_limit_k_max 9
_diffrn_reflns_limit_k_min -8
_diffrn_reflns_limit_l_max 17
_diffrn_reflns_limit_l_min -18
_diffrn_reflns_number 4427
_diffrn_reflns_point_group_measured_fraction_full 0.943
_diffrn_reflns_point_group_measured_fraction_max 0.943
_diffrn_reflns_theta_full 25.018
_diffrn_reflns_theta_max 25.018
_diffrn_reflns_theta_min 2.721
_exptl_absorpt_coefficient_mu 0.864
_exptl_absorpt_correction_T_max 0.7817
_exptl_absorpt_correction_T_min 0.6972
_exptl_absorpt_correction_type multi-scan
_exptl_absorpt_process_details sadabs
_exptl_crystal_colour red
_exptl_crystal_colour_primary red
_exptl_crystal_density_diffrn 1.584
_exptl_crystal_density_method 'not measured'
_exptl_crystal_description needle
_exptl_crystal_F_000 452
_exptl_crystal_size_max 0.45
_exptl_crystal_size_mid 0.38
_exptl_crystal_size_min 0.3
_refine_diff_density_max 0.408
_refine_diff_density_min -0.368
_refine_diff_density_rms 0.047
_refine_ls_abs_structure_details
;
 Flack x determined using 1080 quotients [(I+)-(I-)]/[(I+)+(I-)]
 (Parsons, Flack and Wagner, Acta Cryst. B69 (2013) 249-259).
;
_refine_ls_abs_structure_Flack 0.00(2)
_refine_ls_extinction_method none
_refine_ls_goodness_of_fit_ref 1.059
_refine_ls_hydrogen_treatment constr
_refine_ls_matrix_type full
_refine_ls_number_parameters 262
_refine_ls_number_reflns 3043
_refine_ls_number_restraints 1
_refine_ls_restrained_S_all 1.059
_refine_ls_R_factor_all 0.0445
_refine_ls_R_factor_gt 0.0386
_refine_ls_shift/su_max 0.000
_refine_ls_shift/su_mean 0.000
_refine_ls_structure_factor_coef Fsqd
_refine_ls_weighting_details 'w=1/[\s^2^(Fo^2^)+(0.0348P)^2^+0.2311P] where P=(Fo^2^+2Fc^2^)/3'
_refine_ls_weighting_scheme calc
_refine_ls_wR_factor_gt 0.0887
_refine_ls_wR_factor_ref 0.0912
_reflns_Friedel_coverage 0.753
_reflns_Friedel_fraction_full 0.879
_reflns_Friedel_fraction_max 0.879
_reflns_number_gt 2743
_reflns_number_total 3043
_reflns_threshold_expression 'I > 2\s(I)'
_cod_data_source_file cs2c00001_si_002.cif
_cod_data_source_block 210513e
_cod_database_code 4519341
_shelx_shelxl_version_number 2018/3
_shelx_space_group_comment
;
The symmetry employed for this shelxl refinement is uniquely defined
by the following loop, which should always be used as a source of
symmetry information in preference to the above space-group names.
They are only intended as comments.
;
_shelx_estimated_absorpt_t_max 0.782
_shelx_estimated_absorpt_t_min 0.697
_olex2_refinement_description
;
1. Fixed Uiso
 At 1.2 times of:
  All C(H) groups, All C(H,H) groups
2.a Ternary CH refined with riding coordinates:
 C2(H2)
2.b Secondary CH2 refined with riding coordinates:
 C19(H19A,H19B), C20(H20A,H20B), C21(H21A,H21B)
2.c Aromatic/amide H refined with riding coordinates:
 C5(H5), C6(H6), C7(H7), C8(H8), C9(H9), C10(H10), C11(H11), C12(H12),
 C15(H15), C16(H16), C17(H17), C18(H18)
;
_olex2_submission_special_instructions 'No special instructions were received'

loop_
_space_group_symop_operation_xyz
'x, y, z'
'-x, y+1/2, -z'

loop_
_atom_site_label
_atom_site_type_symbol
_atom_site_fract_x
_atom_site_fract_y
_atom_site_fract_z
_atom_site_U_iso_or_equiv
_atom_site_adp_type
_atom_site_occupancy
_atom_site_site_symmetry_order
_atom_site_calc_flag
_atom_site_refinement_flags_posn
_atom_site_refinement_flags_adp
_atom_site_refinement_flags_occupancy
_atom_site_disorder_assembly
_atom_site_disorder_group
Fe1 Fe 0.63476(8) 0.65480(8) 0.19771(4) 0.0335(2) Uani 1 1 d . . . . .
N1 N 0.2296(7) 0.4444(8) 0.4055(4) 0.0584(14) Uani 1 1 d . . . . .
O1 O 0.5579(5) 0.3356(5) 0.3731(2) 0.0453(10) Uani 1 1 d . . . . .
O2 O 0.5743(6) 0.2206(5) 0.2420(3) 0.0599(13) Uani 1 1 d . . . . .
O3 O 0.2783(7) 0.5340(7) 0.3511(4) 0.0775(15) Uani 1 1 d . . . . .
O4 O 0.1443(8) 0.4931(8) 0.4592(4) 0.0939(19) Uani 1 1 d . . . . .
O5 O 0.9610(5) 0.4167(5) 0.0966(3) 0.0469(10) Uani 1 1 d . . . . .
O6 O 0.9977(6) 0.2476(5) 0.2198(3) 0.0544(11) Uani 1 1 d . . . . .
C1 C 0.6163(7) 0.3297(7) 0.2941(4) 0.0380(12) Uani 1 1 d . . . . .
C2 C 0.8809(7) 0.3505(7) 0.1631(4) 0.0379(12) Uani 1 1 d . . . . .
H2 H 0.772306 0.289112 0.136254 0.046 Uiso 1 1 calc R U . . .
C3 C 0.7260(7) 0.4732(7) 0.2850(3) 0.0336(11) Uani 1 1 d . . . . .
C4 C 0.8355(7) 0.4874(7) 0.2197(4) 0.0359(12) Uani 1 1 d . . . . .
C5 C 0.9065(6) 0.6504(11) 0.2273(4) 0.0450(12) Uani 1 1 d . . . . .
H5 H 0.983808 0.694727 0.193283 0.054 Uiso 1 1 calc R U . . .
C6 C 0.8411(7) 0.7336(8) 0.2943(4) 0.0482(15) Uani 1 1 d . . . . .
H6 H 0.867544 0.842897 0.312080 0.058 Uiso 1 1 calc R U . . .
C7 C 0.7305(7) 0.6276(7) 0.3302(3) 0.0395(14) Uani 1 1 d . . . . .
H7 H 0.670072 0.653101 0.375696 0.047 Uiso 1 1 calc R U . . .
C8 C 0.4762(13) 0.6014(12) 0.0814(6) 0.084(3) Uani 1 1 d . . . . .
H8 H 0.488817 0.507382 0.047767 0.101 Uiso 1 1 calc R U . . .
C9 C 0.5553(10) 0.7489(16) 0.0750(6) 0.084(3) Uani 1 1 d . . . . .
H9 H 0.630503 0.775531 0.035951 0.101 Uiso 1 1 calc R U . . .
C10 C 0.5032(10) 0.8556(10) 0.1381(6) 0.075(2) Uani 1 1 d . . . . .
H10 H 0.537302 0.965752 0.149508 0.089 Uiso 1 1 calc R U . . .
C11 C 0.3913(9) 0.7629(12) 0.1794(5) 0.064(2) Uani 1 1 d . . . . .
H11 H 0.335596 0.800650 0.224623 0.076 Uiso 1 1 calc R U . . .
C12 C 0.3755(9) 0.6113(9) 0.1446(6) 0.068(2) Uani 1 1 d . . . . .
H12 H 0.306386 0.525847 0.161052 0.082 Uiso 1 1 calc R U . . .
C13 C 0.4367(9) 0.2166(9) 0.3884(4) 0.0442(16) Uani 1 1 d . . . . .
C14 C 0.2755(8) 0.2698(8) 0.4076(4) 0.0466(15) Uani 1 1 d . . . . .
C15 C 0.1575(8) 0.1565(14) 0.4305(3) 0.0598(16) Uani 1 1 d . . . . .
H15 H 0.050683 0.192470 0.444891 0.072 Uiso 1 1 calc R U . . .
C16 C 0.1969(11) -0.0071(11) 0.4321(5) 0.068(2) Uani 1 1 d . . . . .
H16 H 0.115973 -0.084019 0.446520 0.081 Uiso 1 1 calc R U . . .
C17 C 0.3549(12) -0.0603(10) 0.4126(4) 0.069(2) Uani 1 1 d . . . . .
H17 H 0.380349 -0.173456 0.413480 0.083 Uiso 1 1 calc R U . . .
C18 C 0.4772(10) 0.0515(8) 0.3917(5) 0.0526(18) Uani 1 1 d . . . . .
H18 H 0.586047 0.014756 0.379855 0.063 Uiso 1 1 calc R U . . .
C19 C 1.0089(8) 0.2884(9) 0.0425(4) 0.0527(16) Uani 1 1 d . . . . .
H19A H 1.067729 0.336253 -0.002383 0.063 Uiso 1 1 calc R U . . .
H19B H 0.901512 0.231784 0.011979 0.063 Uiso 1 1 calc R U . . .
C20 C 1.1313(7) 0.1664(11) 0.0973(4) 0.0508(14) Uani 1 1 d . . . . .
H20A H 1.245915 0.218413 0.120947 0.061 Uiso 1 1 calc R U . . .
H20B H 1.151694 0.072753 0.060614 0.061 Uiso 1 1 calc R U . . .
C21 C 1.0466(11) 0.1075(8) 0.1729(5) 0.0622(19) Uani 1 1 d . . . . .
H21A H 0.941028 0.041448 0.149446 0.075 Uiso 1 1 calc R U . . .
H21B H 1.130573 0.038335 0.213202 0.075 Uiso 1 1 calc R U . . .

loop_
_atom_site_aniso_label
_atom_site_aniso_U_11
_atom_site_aniso_U_22
_atom_site_aniso_U_33
_atom_site_aniso_U_23
_atom_site_aniso_U_13
_atom_site_aniso_U_12
Fe1 0.0322(3) 0.0289(4) 0.0388(4) -0.0030(4) 0.0052(2) 0.0019(4)
N1 0.051(3) 0.063(4) 0.060(4) -0.007(3) 0.008(3) 0.006(3)
O1 0.056(2) 0.046(2) 0.038(2) -0.0024(19) 0.0183(18) -0.008(2)
O2 0.086(3) 0.048(3) 0.055(3) -0.014(2) 0.036(2) -0.021(2)
O3 0.079(3) 0.054(3) 0.104(4) 0.015(3) 0.029(3) 0.008(3)
O4 0.086(4) 0.100(5) 0.107(5) -0.015(4) 0.047(4) 0.026(4)
O5 0.053(2) 0.042(2) 0.051(2) 0.0097(19) 0.0223(19) 0.0103(19)
O6 0.072(3) 0.046(2) 0.046(2) 0.004(2) 0.012(2) 0.028(2)
C1 0.043(3) 0.034(3) 0.038(3) 0.004(3) 0.011(2) 0.006(2)
C2 0.031(3) 0.043(3) 0.040(3) -0.001(3) 0.008(2) 0.002(2)
C3 0.036(3) 0.031(3) 0.032(3) -0.003(2) 0.003(2) 0.003(2)
C4 0.033(3) 0.033(3) 0.041(3) -0.003(2) 0.004(2) 0.002(2)
C5 0.033(2) 0.042(3) 0.060(3) 0.004(4) 0.010(2) -0.004(4)
C6 0.038(3) 0.042(3) 0.058(4) -0.010(3) -0.008(3) -0.005(3)
C7 0.042(3) 0.035(4) 0.040(3) -0.010(3) 0.005(2) 0.006(3)
C8 0.094(7) 0.084(7) 0.057(5) -0.029(4) -0.029(5) 0.050(5)
C9 0.061(5) 0.135(9) 0.063(5) 0.048(6) 0.031(4) 0.029(6)
C10 0.058(4) 0.040(4) 0.106(6) 0.016(4) -0.029(4) 0.008(3)
C11 0.046(4) 0.091(7) 0.053(4) 0.001(4) 0.008(3) 0.028(4)
C12 0.038(3) 0.059(6) 0.094(6) 0.014(4) -0.020(4) -0.006(3)
C13 0.054(4) 0.048(4) 0.032(3) 0.001(2) 0.013(3) -0.011(3)
C14 0.054(4) 0.052(4) 0.034(3) 0.000(3) 0.010(3) -0.002(3)
C15 0.056(3) 0.086(5) 0.038(3) 0.006(5) 0.010(2) -0.020(5)
C16 0.086(6) 0.069(6) 0.046(4) 0.014(4) 0.009(4) -0.032(5)
C17 0.115(7) 0.046(4) 0.046(4) 0.010(3) 0.019(4) -0.014(5)
C18 0.073(5) 0.040(4) 0.047(4) 0.006(3) 0.018(3) 0.002(4)
C19 0.055(4) 0.062(5) 0.046(3) -0.002(3) 0.021(3) 0.005(3)
C20 0.045(3) 0.045(3) 0.062(3) -0.010(4) 0.011(2) 0.010(4)
C21 0.081(5) 0.042(5) 0.064(4) -0.001(3) 0.015(4) 0.021(3)

loop_
_atom_type_symbol
_atom_type_description
_atom_type_scat_dispersion_real
_atom_type_scat_dispersion_imag
_atom_type_scat_source
C C 0.0033 0.0016 'International Tables Vol C Tables 4.2.6.8 and 6.1.1.4'
H H 0.0000 0.0000 'International Tables Vol C Tables 4.2.6.8 and 6.1.1.4'
Fe Fe 0.3463 0.8444 'International Tables Vol C Tables 4.2.6.8 and 6.1.1.4'
N N 0.0061 0.0033 'International Tables Vol C Tables 4.2.6.8 and 6.1.1.4'
O O 0.0106 0.0060 'International Tables Vol C Tables 4.2.6.8 and 6.1.1.4'

loop_
_geom_angle_atom_site_label_1
_geom_angle_atom_site_label_2
_geom_angle_atom_site_label_3
_geom_angle
_geom_angle_site_symmetry_1
_geom_angle_site_symmetry_3
_geom_angle_publ_flag
C3 Fe1 C4 41.6(2) . . ?
C3 Fe1 C5 68.7(3) . . ?
C3 Fe1 C6 68.2(3) . . ?
C3 Fe1 C7 41.2(2) . . ?
C3 Fe1 C10 163.1(3) . . ?
C3 Fe1 C11 126.4(3) . . ?
C3 Fe1 C12 108.9(3) . . ?
C4 Fe1 C5 41.0(3) . . ?
C4 Fe1 C6 68.7(2) . . ?
C4 Fe1 C7 69.5(2) . . ?
C4 Fe1 C10 154.4(3) . . ?
C4 Fe1 C11 163.3(3) . . ?
C5 Fe1 C6 40.2(2) . . ?
C7 Fe1 C5 68.1(2) . . ?
C7 Fe1 C6 40.0(2) . . ?
C8 Fe1 C3 120.4(3) . . ?
C8 Fe1 C4 108.1(3) . . ?
C8 Fe1 C5 127.4(3) . . ?
C8 Fe1 C6 164.2(4) . . ?
C8 Fe1 C7 154.9(4) . . ?
C8 Fe1 C9 39.4(4) . . ?
C8 Fe1 C10 67.1(3) . . ?
C8 Fe1 C11 65.9(3) . . ?
C8 Fe1 C12 39.5(4) . . ?
C9 Fe1 C3 154.0(4) . . ?
C9 Fe1 C4 119.1(3) . . ?
C9 Fe1 C5 108.7(3) . . ?
C9 Fe1 C6 127.5(4) . . ?
C9 Fe1 C7 163.9(4) . . ?
C9 Fe1 C10 40.9(4) . . ?
C9 Fe1 C11 67.0(3) . . ?
C9 Fe1 C12 66.3(3) . . ?
C10 Fe1 C5 120.4(3) . . ?
C10 Fe1 C6 108.7(3) . . ?
C10 Fe1 C7 125.9(3) . . ?
C11 Fe1 C5 155.1(3) . . ?
C11 Fe1 C6 121.5(3) . . ?
C11 Fe1 C7 108.9(3) . . ?
C11 Fe1 C10 39.9(3) . . ?
C12 Fe1 C4 127.0(3) . . ?
C12 Fe1 C5 164.4(3) . . ?
C12 Fe1 C6 154.6(3) . . ?
C12 Fe1 C7 121.0(3) . . ?
C12 Fe1 C10 66.3(3) . . ?
C12 Fe1 C11 38.5(3) . . ?
O3 N1 C14 119.1(6) . . ?
O4 N1 O3 123.4(7) . . ?
O4 N1 C14 117.4(7) . . ?
C1 O1 C13 118.1(5) . . ?
C2 O5 C19 110.4(4) . . ?
C2 O6 C21 110.9(5) . . ?
O1 C1 C3 110.6(5) . . ?
O2 C1 O1 121.8(5) . . ?
O2 C1 C3 127.6(5) . . ?
O5 C2 H2 110.1 . . ?
O5 C2 C4 109.2(5) . . ?
O6 C2 O5 111.5(4) . . ?
O6 C2 H2 110.1 . . ?
O6 C2 C4 105.9(4) . . ?
C4 C2 H2 110.1 . . ?
C1 C3 Fe1 120.9(4) . . ?
C4 C3 Fe1 69.5(3) . . ?
C4 C3 C1 124.0(5) . . ?
C7 C3 Fe1 70.0(3) . . ?
C7 C3 C1 127.6(5) . . ?
C7 C3 C4 108.0(5) . . ?
C2 C4 Fe1 131.1(4) . . ?
C3 C4 Fe1 69.0(3) . . ?
C3 C4 C2 125.8(5) . . ?
C5 C4 Fe1 70.0(3) . . ?
C5 C4 C2 127.3(5) . . ?
C5 C4 C3 106.5(5) . . ?
Fe1 C5 H5 126.9 . . ?
C4 C5 Fe1 69.0(3) . . ?
C4 C5 H5 125.7 . . ?
C6 C5 Fe1 70.0(3) . . ?
C6 C5 C4 108.6(5) . . ?
C6 C5 H5 125.7 . . ?
Fe1 C6 H6 126.8 . . ?
C5 C6 Fe1 69.7(3) . . ?
C5 C6 H6 125.4 . . ?
C7 C6 Fe1 69.7(3) . . ?
C7 C6 C5 109.2(6) . . ?
C7 C6 H6 125.4 . . ?
Fe1 C7 H7 126.3 . . ?
C3 C7 Fe1 68.8(3) . . ?
C3 C7 H7 126.1 . . ?
C6 C7 Fe1 70.3(3) . . ?
C6 C7 C3 107.7(5) . . ?
C6 C7 H7 126.1 . . ?
Fe1 C8 H8 124.0 . . ?
C9 C8 Fe1 70.9(5) . . ?
C9 C8 H8 125.5 . . ?
C9 C8 C12 109.1(7) . . ?
C12 C8 Fe1 71.2(4) . . ?
C12 C8 H8 125.5 . . ?
Fe1 C9 H9 125.3 . . ?
C8 C9 Fe1 69.7(5) . . ?
C8 C9 H9 126.4 . . ?
C8 C9 C10 107.3(7) . . ?
C10 C9 Fe1 70.2(4) . . ?
C10 C9 H9 126.4 . . ?
Fe1 C10 H10 125.6 . . ?
C9 C10 Fe1 68.9(4) . . ?
C9 C10 H10 127.2 . . ?
C11 C10 Fe1 69.9(4) . . ?
C11 C10 C9 105.6(7) . . ?
C11 C10 H10 127.2 . . ?
Fe1 C11 H11 125.5 . . ?
C10 C11 Fe1 70.2(4) . . ?
C10 C11 H11 125.4 . . ?
C12 C11 Fe1 70.5(5) . . ?
C12 C11 C10 109.2(7) . . ?
C12 C11 H11 125.4 . . ?
Fe1 C12 H12 125.6 . . ?
C8 C12 Fe1 69.3(4) . . ?
C8 C12 H12 125.6 . . ?
C11 C12 Fe1 71.0(5) . . ?
C11 C12 C8 108.8(8) . . ?
C11 C12 H12 125.6 . . ?
O1 C13 C14 118.1(6) . . ?
C18 C13 O1 121.8(7) . . ?
C18 C13 C14 119.9(6) . . ?
C13 C14 N1 121.1(6) . . ?
C15 C14 N1 118.9(7) . . ?
C15 C14 C13 120.0(7) . . ?
C14 C15 H15 120.1 . . ?
C16 C15 C14 119.9(7) . . ?
C16 C15 H15 120.1 . . ?
C15 C16 H16 119.9 . . ?
C15 C16 C17 120.3(7) . . ?
C17 C16 H16 119.9 . . ?
C16 C17 H17 119.6 . . ?
C16 C17 C18 120.8(8) . . ?
C18 C17 H17 119.6 . . ?
C13 C18 C17 119.1(7) . . ?
C13 C18 H18 120.5 . . ?
C17 C18 H18 120.5 . . ?
O5 C19 H19A 109.5 . . ?
O5 C19 H19B 109.5 . . ?
O5 C19 C20 110.9(5) . . ?
H19A C19 H19B 108.0 . . ?
C20 C19 H19A 109.5 . . ?
C20 C19 H19B 109.5 . . ?
C19 C20 H20A 109.9 . . ?
C19 C20 H20B 109.9 . . ?
C19 C20 C21 108.8(5) . . ?
H20A C20 H20B 108.3 . . ?
C21 C20 H20A 109.9 . . ?
C21 C20 H20B 109.9 . . ?
O6 C21 C20 109.4(5) . . ?
O6 C21 H21A 109.8 . . ?
O6 C21 H21B 109.8 . . ?
C20 C21 H21A 109.8 . . ?
C20 C21 H21B 109.8 . . ?
H21A C21 H21B 108.2 . . ?

loop_
_geom_bond_atom_site_label_1
_geom_bond_atom_site_label_2
_geom_bond_distance
_geom_bond_site_symmetry_2
_geom_bond_publ_flag
Fe1 C3 2.007(5) . ?
Fe1 C4 2.014(5) . ?
Fe1 C5 2.027(5) . ?
Fe1 C6 2.031(5) . ?
Fe1 C7 2.022(5) . ?
Fe1 C8 1.986(7) . ?
Fe1 C9 2.001(8) . ?
Fe1 C10 2.019(7) . ?
Fe1 C11 2.015(7) . ?
Fe1 C12 2.009(6) . ?
N1 O3 1.213(7) . ?
N1 O4 1.208(7) . ?
N1 C14 1.445(9) . ?
O1 C1 1.367(6) . ?
O1 C13 1.382(7) . ?
O2 C1 1.185(7) . ?
O5 C2 1.390(6) . ?
O5 C19 1.415(7) . ?
O6 C2 1.386(7) . ?
O6 C21 1.424(7) . ?
C1 C3 1.447(8) . ?
C2 H2 0.9800 . ?
C2 C4 1.482(8) . ?
C3 C4 1.427(7) . ?
C3 C7 1.418(8) . ?
C4 C5 1.414(10) . ?
C5 H5 0.9300 . ?
C5 C6 1.396(8) . ?
C6 H6 0.9300 . ?
C6 C7 1.386(8) . ?
C7 H7 0.9300 . ?
C8 H8 0.9300 . ?
C8 C9 1.343(12) . ?
C8 C12 1.349(12) . ?
C9 H9 0.9300 . ?
C9 C10 1.405(13) . ?
C10 H10 0.9300 . ?
C10 C11 1.376(11) . ?
C11 H11 0.9300 . ?
C11 C12 1.326(11) . ?
C12 H12 0.9300 . ?
C13 C14 1.384(9) . ?
C13 C18 1.362(9) . ?
C14 C15 1.373(9) . ?
C15 H15 0.9300 . ?
C15 C16 1.349(13) . ?
C16 H16 0.9300 . ?
C16 C17 1.364(11) . ?
C17 H17 0.9300 . ?
C17 C18 1.377(10) . ?
C18 H18 0.9300 . ?
C19 H19A 0.9700 . ?
C19 H19B 0.9700 . ?
C19 C20 1.491(10) . ?
C20 H20A 0.9700 . ?
C20 H20B 0.9700 . ?
C20 C21 1.507(9) . ?
C21 H21A 0.9700 . ?
C21 H21B 0.9700 . ?

loop_
_geom_torsion_atom_site_label_1
_geom_torsion_atom_site_label_2
_geom_torsion_atom_site_label_3
_geom_torsion_atom_site_label_4
_geom_torsion
_geom_torsion_site_symmetry_1
_geom_torsion_site_symmetry_2
_geom_torsion_site_symmetry_3
_geom_torsion_site_symmetry_4
_geom_torsion_publ_flag
Fe1 C3 C4 C2 -126.2(5) . . . . ?
Fe1 C3 C4 C5 60.3(4) . . . . ?
Fe1 C3 C7 C6 -59.8(4) . . . . ?
Fe1 C4 C5 C6 59.0(4) . . . . ?
Fe1 C5 C6 C7 58.6(4) . . . . ?
Fe1 C6 C7 C3 58.9(4) . . . . ?
Fe1 C8 C9 C10 -60.5(5) . . . . ?
Fe1 C8 C12 C11 60.3(6) . . . . ?
Fe1 C9 C10 C11 -60.6(5) . . . . ?
Fe1 C10 C11 C12 -59.9(6) . . . . ?
Fe1 C11 C12 C8 -59.2(5) . . . . ?
N1 C14 C15 C16 179.4(6) . . . . ?
O1 C1 C3 Fe1 -108.2(4) . . . . ?
O1 C1 C3 C4 166.9(5) . . . . ?
O1 C1 C3 C7 -20.6(8) . . . . ?
O1 C13 C14 N1 4.2(9) . . . . ?
O1 C13 C14 C15 -174.6(5) . . . . ?
O1 C13 C18 C17 176.1(5) . . . . ?
O2 C1 C3 Fe1 70.0(7) . . . . ?
O2 C1 C3 C4 -14.8(9) . . . . ?
O2 C1 C3 C7 157.6(6) . . . . ?
O3 N1 C14 C13 34.4(9) . . . . ?
O3 N1 C14 C15 -146.7(6) . . . . ?
O4 N1 C14 C13 -145.2(7) . . . . ?
O4 N1 C14 C15 33.7(9) . . . . ?
O5 C2 C4 Fe1 76.6(6) . . . . ?
O5 C2 C4 C3 168.9(5) . . . . ?
O5 C2 C4 C5 -18.9(8) . . . . ?
O5 C19 C20 C21 52.9(8) . . . . ?
O6 C2 C4 Fe1 -163.3(4) . . . . ?
O6 C2 C4 C3 -70.9(6) . . . . ?
O6 C2 C4 C5 101.3(6) . . . . ?
C1 O1 C13 C14 -123.7(6) . . . . ?
C1 O1 C13 C18 61.1(9) . . . . ?
C1 C3 C4 Fe1 114.1(5) . . . . ?
C1 C3 C4 C2 -12.0(8) . . . . ?
C1 C3 C4 C5 174.5(5) . . . . ?
C1 C3 C7 Fe1 -114.2(5) . . . . ?
C1 C3 C7 C6 -174.0(5) . . . . ?
C2 O5 C19 C20 -57.4(6) . . . . ?
C2 O6 C21 C20 58.0(7) . . . . ?
C2 C4 C5 Fe1 127.0(6) . . . . ?
C2 C4 C5 C6 -174.0(5) . . . . ?
C3 C4 C5 Fe1 -59.6(3) . . . . ?
C3 C4 C5 C6 -0.6(6) . . . . ?
C4 C3 C7 Fe1 59.2(4) . . . . ?
C4 C3 C7 C6 -0.6(6) . . . . ?
C4 C5 C6 Fe1 -58.4(4) . . . . ?
C4 C5 C6 C7 0.3(6) . . . . ?
C5 C6 C7 Fe1 -58.7(4) . . . . ?
C5 C6 C7 C3 0.2(6) . . . . ?
C7 C3 C4 Fe1 -59.6(4) . . . . ?
C7 C3 C4 C2 174.3(5) . . . . ?
C7 C3 C4 C5 0.8(6) . . . . ?
C8 C9 C10 Fe1 60.1(6) . . . . ?
C8 C9 C10 C11 -0.5(9) . . . . ?
C9 C8 C12 Fe1 -61.1(6) . . . . ?
C9 C8 C12 C11 -0.8(9) . . . . ?
C9 C10 C11 Fe1 59.9(5) . . . . ?
C9 C10 C11 C12 0.0(8) . . . . ?
C10 C11 C12 Fe1 59.8(5) . . . . ?
C10 C11 C12 C8 0.5(9) . . . . ?
C12 C8 C9 Fe1 61.3(5) . . . . ?
C12 C8 C9 C10 0.8(9) . . . . ?
C13 O1 C1 O2 -4.7(8) . . . . ?
C13 O1 C1 C3 173.7(5) . . . . ?
C13 C14 C15 C16 -1.7(9) . . . . ?
C14 C13 C18 C17 1.0(12) . . . . ?
C14 C15 C16 C17 1.2(10) . . . . ?
C15 C16 C17 C18 0.5(10) . . . . ?
C16 C17 C18 C13 -1.6(11) . . . . ?
C18 C13 C14 N1 179.4(7) . . . . ?
C18 C13 C14 C15 0.6(10) . . . . ?
C19 O5 C2 O6 62.3(6) . . . . ?
C19 O5 C2 C4 178.9(5) . . . . ?
C19 C20 C21 O6 -52.7(8) . . . . ?
C21 O6 C2 O5 -63.2(6) . . . . ?
C21 O6 C2 C4 178.2(5) . . . . ?
